data_7013239
loop_
_publ_author_name
'Nogai, Stefan'
'Schriewer, Alexander'
'Schmidbaur, Hubert'

_publ_section_title
;
 Reactions of trichlorogermane HGeCl3 and dichlorogallane HGaCl2 with
 pyridine donors
;
_journal_issue 16
_journal_name_full 'Dalton Transactions'
_journal_page_first 3165
_journal_paper_doi 10.1039/b305792e
_journal_year 2003
_chemical_formula_sum 'C14 H19 Cl2 Ga N2'
_chemical_formula_weight 355.84
_space_group_IT_number 14
_symmetry_cell_setting monoclinic
_symmetry_space_group_name_Hall '-P 2ybc'
_symmetry_space_group_name_H-M 'P 1 21/c 1'
_atom_sites_solution_hydrogens difmap
_atom_sites_solution_primary direct
_atom_sites_solution_secondary difmap
_audit_creation_method SHELXL-97
_cell_angle_alpha 90.00
_cell_angle_beta 94.1991(11)
_cell_angle_gamma 90.00
_cell_formula_units_Z 4
_cell_length_a 11.0572(3)
_cell_length_b 10.2092(3)
_cell_length_c 14.7805(6)
_cell_measurement_reflns_used 38639
_cell_measurement_temperature 143(2)
_cell_volume 1664.02(9)
_computing_cell_refinement DENZO
_computing_data_collection XPRESS
_computing_data_reduction SCALEPACK
_computing_molecular_graphics SHELXTL-PLUS
_computing_publication_material 'SHELXL-97 (Sheldrick, 1997)'
_computing_structure_refinement 'SHELXL-97 (Sheldrick, 1997)'
_computing_structure_solution 'SHELXS-97 (Sheldrick, 1990)'
_diffrn_ambient_temperature 143(2)
_diffrn_measured_fraction_theta_full 0.959
_diffrn_measured_fraction_theta_max 0.959
_diffrn_measurement_device_type 'NONIUS DIP 2020'
_diffrn_measurement_method phi-rotation
_diffrn_radiation_monochromator graphite
_diffrn_radiation_source 'fine-focus sealed tube'
_diffrn_radiation_type MoK\a
_diffrn_radiation_wavelength 0.71073
_diffrn_reflns_av_R_equivalents 0.036
_diffrn_reflns_av_sigmaI/netI 0.0297
_diffrn_reflns_limit_h_max 12
_diffrn_reflns_limit_h_min 0
_diffrn_reflns_limit_k_max 12
_diffrn_reflns_limit_k_min 0
_diffrn_reflns_limit_l_max 17
_diffrn_reflns_limit_l_min -17
_diffrn_reflns_number 38639
_diffrn_reflns_theta_full 25.38
_diffrn_reflns_theta_max 25.38
_diffrn_reflns_theta_min 3.21
_exptl_absorpt_coefficient_mu 1.963
_exptl_absorpt_correction_type none
_exptl_crystal_colour colourless
_exptl_crystal_density_diffrn 1.421
_exptl_crystal_density_method 'not measured'
_exptl_crystal_description block
_exptl_crystal_F_000 728
_exptl_crystal_size_max 0.20
_exptl_crystal_size_mid 0.10
_exptl_crystal_size_min 0.10
_refine_diff_density_max 0.441
_refine_diff_density_min -0.476
_refine_diff_density_rms 0.069
_refine_ls_extinction_method none
_refine_ls_goodness_of_fit_ref 1.079
_refine_ls_hydrogen_treatment refall
_refine_ls_matrix_type full
_refine_ls_number_parameters 248
_refine_ls_number_reflns 2930
_refine_ls_number_restraints 0
_refine_ls_restrained_S_all 1.079
_refine_ls_R_factor_all 0.0390
_refine_ls_R_factor_gt 0.0352
_refine_ls_shift/su_max 0.000
_refine_ls_shift/su_mean 0.000
_refine_ls_structure_factor_coef Fsqd
_refine_ls_weighting_details 'calc w==1/[\s^2^(Fo^2^)+(0.0467P)^2^+1.5954P] where P==(Fo^2^+2Fc^2^)/3'
_refine_ls_weighting_scheme calc
_refine_ls_wR_factor_gt 0.0903
_refine_ls_wR_factor_ref 0.0931
_reflns_number_gt 2686
_reflns_number_total 2930
_reflns_threshold_expression >2sigma(I)
_cod_data_source_file b305792e.txt
_cod_data_source_block nog34
_cod_original_sg_symbol_H-M P2(1)/c
_cod_database_code 7013239

loop_
_symmetry_equiv_pos_as_xyz
'x, y, z'
'-x, y+1/2, -z+1/2'
'-x, -y, -z'
'x, -y-1/2, z-1/2'

loop_
_atom_site_label
_atom_site_type_symbol
_atom_site_fract_x
_atom_site_fract_y
_atom_site_fract_z
_atom_site_U_iso_or_equiv
_atom_site_adp_type
_atom_site_occupancy
_atom_site_symmetry_multiplicity
_atom_site_calc_flag
_atom_site_refinement_flags
_atom_site_disorder_assembly
_atom_site_disorder_group
Ga1 Ga 0.25728(3) 0.00261(3) 0.243411(17) 0.02350(13) Uani 1 1 d . . .
H1 H 0.330(3) 0.109(3) 0.201(2) 0.042(9) Uiso 1 1 d . . .
Cl2 Cl 0.32046(8) -0.20093(7) 0.27136(5) 0.0418(2) Uani 1 1 d . . .
Cl3 Cl 0.06973(7) 0.03251(9) 0.28442(5) 0.0445(2) Uani 1 1 d . . .
N11 N 0.32945(19) 0.0604(2) 0.37998(13) 0.0223(4) Uani 1 1 d . . .
C12 C 0.2865(3) 0.0111(3) 0.45532(18) 0.0239(6) Uani 1 1 d . . .
H12 H 0.228(3) -0.056(3) 0.447(2) 0.036(8) Uiso 1 1 d . . .
C13 C 0.3272(2) 0.0515(3) 0.54163(17) 0.0251(5) Uani 1 1 d . . .
C14 C 0.4166(2) 0.1470(3) 0.54891(17) 0.0253(6) Uani 1 1 d . . .
H14 H 0.449(3) 0.178(3) 0.606(2) 0.029(7) Uiso 1 1 d . . .
C15 C 0.4631(2) 0.1991(3) 0.47193(18) 0.0251(5) Uani 1 1 d . . .
C16 C 0.4160(2) 0.1519(3) 0.38820(17) 0.0242(5) Uani 1 1 d . . .
H16 H 0.444(3) 0.184(3) 0.332(2) 0.030(8) Uiso 1 1 d . . .
C17 C 0.2745(4) -0.0050(4) 0.6241(2) 0.0376(8) Uani 1 1 d . . .
H17C H 0.221(5) -0.063(5) 0.613(3) 0.080(15) Uiso 1 1 d . . .
H17B H 0.332(6) -0.024(5) 0.667(4) 0.101(19) Uiso 1 1 d . . .
H17A H 0.227(4) 0.050(5) 0.652(3) 0.083(15) Uiso 1 1 d . . .
C18 C 0.5593(3) 0.3028(3) 0.4775(3) 0.0387(7) Uani 1 1 d . . .
H18C H 0.574(5) 0.337(5) 0.428(4) 0.101(19) Uiso 1 1 d . . .
H18B H 0.631(5) 0.277(5) 0.513(4) 0.102(17) Uiso 1 1 d . . .
H18A H 0.544(6) 0.368(7) 0.515(4) 0.12(2) Uiso 1 1 d . . .
N21 N 0.18311(19) -0.0541(2) 0.10773(13) 0.0225(4) Uani 1 1 d . . .
C22 C 0.2157(3) 0.0156(3) 0.03686(18) 0.0231(5) Uani 1 1 d . . .
H22 H 0.266(3) 0.089(3) 0.0516(19) 0.025(7) Uiso 1 1 d . . .
C23 C 0.1763(3) -0.0141(3) -0.05214(18) 0.0254(6) Uani 1 1 d . . .
C24 C 0.0998(2) -0.1206(3) -0.06653(17) 0.0245(5) Uani 1 1 d . . .
H24 H 0.069(3) -0.140(3) -0.125(2) 0.025(7) Uiso 1 1 d . . .
C25 C 0.0630(2) -0.1931(2) 0.00608(17) 0.0238(5) Uani 1 1 d . . .
C26 C 0.1077(2) -0.1560(2) 0.09268(17) 0.0240(5) Uani 1 1 d . . .
H26 H 0.087(3) -0.206(3) 0.146(2) 0.028(7) Uiso 1 1 d . . .
C27 C 0.2175(3) 0.0659(4) -0.1296(2) 0.0407(8) Uani 1 1 d . . .
H27B H 0.162(5) 0.062(5) -0.178(3) 0.083(14) Uiso 1 1 d . . .
H27A H 0.218(5) 0.159(6) -0.112(4) 0.114(19) Uiso 1 1 d . . .
H27C H 0.296(6) 0.051(6) -0.144(4) 0.103(18) Uiso 1 1 d . . .
C28 C -0.0223(3) -0.3064(3) -0.0083(2) 0.0332(7) Uani 1 1 d . . .
H28C H -0.002(4) -0.357(5) -0.053(3) 0.078(14) Uiso 1 1 d . . .
H28B H -0.027(4) -0.351(4) 0.038(3) 0.068(13) Uiso 1 1 d . . .
H28A H -0.103(4) -0.281(4) -0.025(3) 0.060(12) Uiso 1 1 d . . .

loop_
_atom_site_aniso_label
_atom_site_aniso_U_11
_atom_site_aniso_U_22
_atom_site_aniso_U_33
_atom_site_aniso_U_23
_atom_site_aniso_U_13
_atom_site_aniso_U_12
Ga1 0.0278(2) 0.0277(2) 0.01457(18) -0.00130(10) -0.00165(12) -0.00075(11)
Cl2 0.0630(5) 0.0328(4) 0.0264(4) -0.0072(3) -0.0171(3) 0.0136(3)
Cl3 0.0299(4) 0.0820(6) 0.0208(4) -0.0111(3) -0.0035(3) 0.0125(4)
N11 0.0246(11) 0.0251(11) 0.0167(10) -0.0030(8) -0.0024(8) 0.0009(9)
C12 0.0251(15) 0.0280(14) 0.0182(13) 0.0013(10) -0.0016(10) -0.0010(10)
C13 0.0279(14) 0.0278(13) 0.0192(12) 0.0007(10) -0.0010(10) 0.0046(11)
C14 0.0278(14) 0.0284(13) 0.0184(13) -0.0048(10) -0.0063(10) 0.0065(10)
C15 0.0246(14) 0.0255(13) 0.0245(13) -0.0021(10) -0.0024(10) 0.0013(10)
C16 0.0266(14) 0.0275(13) 0.0182(13) -0.0010(10) -0.0008(10) 0.0010(10)
C17 0.041(2) 0.054(2) 0.0176(15) 0.0032(13) 0.0026(13) -0.0044(15)
C18 0.0390(19) 0.0387(17) 0.0372(18) -0.0024(15) -0.0056(14) -0.0125(14)
N21 0.0269(12) 0.0260(11) 0.0144(10) -0.0008(8) -0.0004(8) 0.0023(9)
C22 0.0246(15) 0.0269(14) 0.0172(13) 0.0000(10) -0.0013(10) -0.0006(10)
C23 0.0268(15) 0.0322(14) 0.0169(13) 0.0030(10) 0.0002(10) 0.0004(10)
C24 0.0262(14) 0.0310(14) 0.0155(12) -0.0025(10) -0.0035(10) 0.0007(10)
C25 0.0258(14) 0.0241(13) 0.0210(13) -0.0011(10) -0.0010(10) 0.0024(10)
C26 0.0285(14) 0.0259(13) 0.0175(12) 0.0018(10) 0.0004(10) -0.0007(10)
C27 0.043(2) 0.058(2) 0.0198(15) 0.0092(14) -0.0024(13) -0.0173(16)
C28 0.0421(19) 0.0286(15) 0.0276(16) -0.0004(13) -0.0053(13) -0.0088(13)

loop_
_atom_type_symbol
_atom_type_description
_atom_type_scat_dispersion_real
_atom_type_scat_dispersion_imag
_atom_type_scat_source
C C 0.0033 0.0016 'International Tables Vol C Tables 4.2.6.8 and 6.1.1.4'
H H 0.0000 0.0000 'International Tables Vol C Tables 4.2.6.8 and 6.1.1.4'
N N 0.0061 0.0033 'International Tables Vol C Tables 4.2.6.8 and 6.1.1.4'
Cl Cl 0.1484 0.1585 'International Tables Vol C Tables 4.2.6.8 and 6.1.1.4'
Ga Ga 0.2307 1.6083 'International Tables Vol C Tables 4.2.6.8 and 6.1.1.4'

loop_
_geom_angle_atom_site_label_1
_geom_angle_atom_site_label_2
_geom_angle_atom_site_label_3
_geom_angle
_geom_angle_site_symmetry_1
_geom_angle_site_symmetry_3
_geom_angle_publ_flag
N21 Ga1 N11 179.28(7) . . ?
N21 Ga1 Cl2 90.85(6) . . ?
N11 Ga1 Cl2 89.55(6) . . ?
N21 Ga1 Cl3 89.52(6) . . ?
N11 Ga1 Cl3 89.77(6) . . ?
Cl2 Ga1 Cl3 111.38(4) . . ?
N21 Ga1 H1 89.1(12) . . ?
N11 Ga1 H1 91.1(12) . . ?
Cl2 Ga1 H1 125.3(12) . . ?
Cl3 Ga1 H1 123.3(12) . . ?
C16 N11 C12 118.8(2) . . ?
C16 N11 Ga1 118.74(16) . . ?
C12 N11 Ga1 122.41(18) . . ?
N11 C12 C13 122.9(3) . . ?
N11 C12 H12 116.8(19) . . ?
C13 C12 H12 120.3(19) . . ?
C12 C13 C14 117.6(2) . . ?
C12 C13 C17 120.8(3) . . ?
C14 C13 C17 121.6(2) . . ?
C13 C14 C15 120.7(2) . . ?
C13 C14 H14 121.4(18) . . ?
C15 C14 H14 117.9(18) . . ?
C14 C15 C16 117.3(2) . . ?
C14 C15 C18 122.0(3) . . ?
C16 C15 C18 120.7(3) . . ?
N11 C16 C15 122.8(2) . . ?
N11 C16 H16 115.7(17) . . ?
C15 C16 H16 121.5(18) . . ?
C13 C17 H17C 115(3) . . ?
C13 C17 H17B 111(4) . . ?
H17C C17 H17B 117(5) . . ?
C13 C17 H17A 114(3) . . ?
H17C C17 H17A 96(5) . . ?
H17B C17 H17A 103(5) . . ?
C15 C18 H18C 115(4) . . ?
C15 C18 H18B 113(3) . . ?
H18C C18 H18B 113(5) . . ?
C15 C18 H18A 114(4) . . ?
H18C C18 H18A 107(5) . . ?
H18B C18 H18A 93(5) . . ?
C22 N21 C26 118.9(2) . . ?
C22 N21 Ga1 118.22(18) . . ?
C26 N21 Ga1 122.93(16) . . ?
N21 C22 C23 122.8(2) . . ?
N21 C22 H22 115.3(17) . . ?
C23 C22 H22 121.9(17) . . ?
C24 C23 C22 117.6(2) . . ?
C24 C23 C27 121.7(3) . . ?
C22 C23 C27 120.7(3) . . ?
C23 C24 C25 120.7(2) . . ?
C23 C24 H24 119.5(17) . . ?
C25 C24 H24 119.7(18) . . ?
C24 C25 C26 117.5(2) . . ?
C24 C25 C28 121.3(2) . . ?
C26 C25 C28 121.2(2) . . ?
N21 C26 C25 122.6(2) . . ?
N21 C26 H26 116.9(17) . . ?
C25 C26 H26 120.5(17) . . ?
C23 C27 H27B 111(3) . . ?
C23 C27 H27A 109(3) . . ?
H27B C27 H27A 104(4) . . ?
C23 C27 H27C 116(4) . . ?
H27B C27 H27C 114(5) . . ?
H27A C27 H27C 103(5) . . ?
C25 C28 H28C 111(3) . . ?
C25 C28 H28B 112(3) . . ?
H28C C28 H28B 110(5) . . ?
C25 C28 H28A 113(2) . . ?
H28C C28 H28A 105(4) . . ?
H28B C28 H28A 105(4) . . ?

loop_
_geom_bond_atom_site_label_1
_geom_bond_atom_site_label_2
_geom_bond_distance
_geom_bond_site_symmetry_2
_geom_bond_publ_flag
Ga1 N21 2.188(2) . ?
Ga1 N11 2.196(2) . ?
Ga1 Cl2 2.2214(7) . ?
Ga1 Cl3 2.2237(8) . ?
Ga1 H1 1.51(3) . ?
N11 C16 1.336(3) . ?
N11 C12 1.340(3) . ?
C12 C13 1.384(4) . ?
C12 H12 0.94(3) . ?
C13 C14 1.387(4) . ?
C13 C17 1.505(4) . ?
C14 C15 1.388(4) . ?
C14 H14 0.95(3) . ?
C15 C16 1.393(4) . ?
C15 C18 1.499(4) . ?
C16 H16 0.96(3) . ?
C17 H17C 0.85(5) . ?
C17 H17B 0.89(6) . ?
C17 H17A 0.88(5) . ?
C18 H18C 0.83(6) . ?
C18 H18B 0.95(6) . ?
C18 H18A 0.89(7) . ?
N21 C22 1.337(3) . ?
N21 C26 1.342(3) . ?
C22 C23 1.389(4) . ?
C22 H22 0.95(3) . ?
C23 C24 1.385(4) . ?
C23 C27 1.504(4) . ?
C24 C25 1.389(4) . ?
C24 H24 0.93(3) . ?
C25 C26 1.390(4) . ?
C25 C28 1.497(4) . ?
C26 H26 0.98(3) . ?
C27 H27B 0.91(5) . ?
C27 H27A 0.99(6) . ?
C27 H27C 0.92(6) . ?
C28 H28C 0.89(5) . ?
C28 H28B 0.83(5) . ?
C28 H28A 0.94(4) . ?

loop_
_geom_torsion_atom_site_label_1
_geom_torsion_atom_site_label_2
_geom_torsion_atom_site_label_3
_geom_torsion_atom_site_label_4
_geom_torsion
_geom_torsion_site_symmetry_1
_geom_torsion_site_symmetry_2
_geom_torsion_site_symmetry_3
_geom_torsion_site_symmetry_4
_geom_torsion_publ_flag
N21 Ga1 N11 C16 -118(6) . . . . ?
Cl2 Ga1 N11 C16 119.18(18) . . . . ?
Cl3 Ga1 N11 C16 -129.43(18) . . . . ?
N21 Ga1 N11 C12 59(6) . . . . ?
Cl2 Ga1 N11 C12 -63.6(2) . . . . ?
Cl3 Ga1 N11 C12 47.8(2) . . . . ?
C16 N11 C12 C13 0.5(4) . . . . ?
Ga1 N11 C12 C13 -176.7(2) . . . . ?
N11 C12 C13 C14 -0.2(4) . . . . ?
N11 C12 C13 C17 178.8(3) . . . . ?
C12 C13 C14 C15 -0.1(4) . . . . ?
C17 C13 C14 C15 -179.2(3) . . . . ?
C13 C14 C15 C16 0.2(4) . . . . ?
C13 C14 C15 C18 179.7(3) . . . . ?
C12 N11 C16 C15 -0.5(4) . . . . ?
Ga1 N11 C16 C15 176.88(19) . . . . ?
C14 C15 C16 N11 0.1(4) . . . . ?
C18 C15 C16 N11 -179.4(3) . . . . ?
N11 Ga1 N21 C22 109(6) . . . . ?
Cl2 Ga1 N21 C22 -127.58(19) . . . . ?
Cl3 Ga1 N21 C22 121.04(19) . . . . ?
N11 Ga1 N21 C26 -71(6) . . . . ?
Cl2 Ga1 N21 C26 51.74(19) . . . . ?
Cl3 Ga1 N21 C26 -59.64(19) . . . . ?
C26 N21 C22 C23 -1.0(4) . . . . ?
Ga1 N21 C22 C23 178.3(2) . . . . ?
N21 C22 C23 C24 0.2(4) . . . . ?
N21 C22 C23 C27 -178.8(3) . . . . ?
C22 C23 C24 C25 1.0(4) . . . . ?
C27 C23 C24 C25 180.0(3) . . . . ?
C23 C24 C25 C26 -1.2(4) . . . . ?
C23 C24 C25 C28 178.4(3) . . . . ?
C22 N21 C26 C25 0.7(4) . . . . ?
Ga1 N21 C26 C25 -178.61(19) . . . . ?
C24 C25 C26 N21 0.4(4) . . . . ?
C28 C25 C26 N21 -179.2(3) . . . . ?
